data_1548020
loop_
_publ_author_name
'You-Gui Huang'
'Yoshihito Shiota'
'Ming-Yan Wu'
'Sheng-Qun Su'
'Zi-Shuo Yao'
'Soonchul Kang'
'Shinji Kanegawa'
'Guo-Ling Li'
'Shu-Qi Wu'
'Takashi Kamachi'
'Kazunari Yoshizawa'
'Katsuhiko Ariga'
'Mao-Chun Hong'
'Osamu Sato'

_publ_section_title
;
 Superior thermoelasticity and shape-memory nanopores in a porous
 supramolecular organic framework
;
_journal_name_full 'Nature Communications'
_journal_page_first 11564
_journal_paper_doi 10.1038/ncomms11564
_journal_volume 7
_journal_year 2016
_chemical_formula_moiety 'C10 H8.50 N O2'
_chemical_formula_sum 'C10 H8.5 N O2'
_chemical_formula_weight 174.68
_chemical_name_common 'C10 H8.50 N O2'
_space_group_crystal_system tetragonal
_space_group_IT_number 133
_space_group_name_Hall '-P 4ac 2b'
_space_group_name_H-M_alt 'P 42/n b c'
_symmetry_space_group_name_Hall '-P 4ac 2b'
_symmetry_space_group_name_H-M 'P 42/n b c :2'
_atom_sites_solution_hydrogens mixed
_cell_angle_alpha 90
_cell_angle_beta 90
_cell_angle_gamma 90
_cell_formula_units_Z 16
_cell_length_a 17.289(6)
_cell_length_b 17.289(6)
_cell_length_c 12.957(4)
_cell_measurement_reflns_used 11382
_cell_measurement_temperature 123(2)
_cell_measurement_theta_max 30.7524
_cell_measurement_theta_min 1.6658
_cell_volume 3873(2)
_computing_cell_refinement CrystalClear
_computing_data_collection CrystalClear
_computing_data_reduction 'SHELXL-2014/7 (Sheldrick, 2014)'
_computing_molecular_graphics 'SHELXL-2014/7 (Sheldrick, 2014)'
_computing_publication_material 'SHELXL-2014/7 (Sheldrick, 2014)'
_computing_structure_refinement 'SHELXL-2014/7 (Sheldrick, 2014)'
_computing_structure_solution 'SHELXL-2014/7 (Sheldrick, 2014)'
_diffrn_ambient_temperature 123(2)
_diffrn_measured_fraction_theta_full 0.981
_diffrn_measured_fraction_theta_max 0.981
_diffrn_measurement_device_type 'Rigaku CCD'
_diffrn_measurement_method \w
_diffrn_radiation_type CuK\a
_diffrn_radiation_wavelength 1.54178
_diffrn_reflns_av_R_equivalents 0.0999
_diffrn_reflns_av_unetI/netI 0.0502
_diffrn_reflns_Laue_measured_fraction_full 0.981
_diffrn_reflns_Laue_measured_fraction_max 0.981
_diffrn_reflns_limit_h_max 20
_diffrn_reflns_limit_h_min -18
_diffrn_reflns_limit_k_max 11
_diffrn_reflns_limit_k_min -20
_diffrn_reflns_limit_l_max 15
_diffrn_reflns_limit_l_min -14
_diffrn_reflns_number 13627
_diffrn_reflns_point_group_measured_fraction_full 0.981
_diffrn_reflns_point_group_measured_fraction_max 0.981
_diffrn_reflns_theta_full 67.679
_diffrn_reflns_theta_max 68.184
_diffrn_reflns_theta_min 6.154
_exptl_absorpt_coefficient_mu 0.696
_exptl_absorpt_correction_T_max 1.0000
_exptl_absorpt_correction_T_min 0.5256
_exptl_absorpt_correction_type multi-scan
_exptl_crystal_colour Colorless
_exptl_crystal_density_diffrn 1.198
_exptl_crystal_description Needle
_exptl_crystal_F_000 1464
_exptl_crystal_size_max 0.14
_exptl_crystal_size_mid 0.09
_exptl_crystal_size_min 0.09
_platon_squeeze_details
;
The following poor diffraction spots were omitted in the refinement.
OMIT      4   6   0
OMIT     2   4   0 
OMIT     1   5   1 
OMIT      0   8   2 
OMIT    2   5   4
OMIT    1   7   1  
OMIT     3   6   4 
OMIT    0   6   1 
OMIT    1   5   3 
OMIT    3   6   2
OMIT     2   6   4 
OMIT     2   6   1
OMIT    3   5   2   
OMIT    2   6   0 
OMIT     2   6   2 
OMIT    4   6   2 
OMIT      6   6   0
OMIT    5   5   2 
OMIT   2   7   2 
OMIT   2   8   0
OMIT   1   3   1
OMIT   2   5   1
OMIT   0   2   3
OMIT   1   5   2
OMIT   3   4   5
OMIT    1   7   0
OMIT     5   5   0
OMIT   1   3   0
OMIT    2   2   0 
OMIT     2   4   3 
OMIT      1   5   4 
FLAT C1 C2 C3 C4
DFIX 1.36 0.02 C1 C2 C2 C3 C3 C4
DFIX 1.40 0.02 C7 C8 C8 C9
DFIX 1.31 0.02 C5 O1
DFIX 1.20 0.02 C5 O2
DAMP 1999
Because the disorder, desolvation process, thermal cycling, and phase transition, the structure refine with poor R value.
;
_refine_diff_density_max 0.313
_refine_diff_density_min -0.310
_refine_diff_density_rms 0.058
_refine_ls_extinction_coef 0.0015(6)
_refine_ls_extinction_expression Fc^*^=kFc[1+0.001xFc^2^\l^3^/sin(2\q)]^-1/4^
_refine_ls_extinction_method 'SHELXL-2014/7 (Sheldrick 2014'
_refine_ls_goodness_of_fit_ref 0.985
_refine_ls_hydrogen_treatment constr
_refine_ls_matrix_type full
_refine_ls_number_parameters 120
_refine_ls_number_reflns 1744
_refine_ls_number_restraints 8
_refine_ls_restrained_S_all 0.989
_refine_ls_R_factor_all 0.3197
_refine_ls_R_factor_gt 0.2856
_refine_ls_shift/su_max 2.320
_refine_ls_shift/su_mean 0.114
_refine_ls_structure_factor_coef Fsqd
_refine_ls_weighting_details 'w=1/[\s^2^(Fo^2^)+(0.2000P)^2^+15.0000P] where P=(Fo^2^+2Fc^2^)/3'
_refine_ls_weighting_scheme calc
_refine_ls_wR_factor_gt 0.5842
_refine_ls_wR_factor_ref 0.6084
_reflns_Friedel_coverage 0.000
_reflns_Friedel_fraction_full .
_reflns_Friedel_fraction_max .
_reflns_number_gt 1236
_reflns_number_total 1744
_reflns_threshold_expression 'I > 2\s(I)'
_cod_data_source_file ncomms11564-s15.cif
_cod_data_source_block 14
_cod_depositor_comments
;
The following automatic conversions were performed:

'_exptl_absorpt_correction_type' value 'Multi-scan' changed to
'multi-scan' according to the built-in table from CIF Core dictionary
named 'cif_core.dic' version 2.4.1 from 2010-06-29.

Automatic conversion script
Id: cif_fix_values 5376 2017-05-30 11:51:03Z andrius 
;
_cod_original_cell_volume 3873(3)
_cod_original_formula_sum 'C10 H8.50 N O2'
_cod_database_code 1548020
_shelx_space_group_comment
;
The symmetry employed for this shelxl refinement is uniquely defined
by the following loop, which should always be used as a source of
symmetry information in preference to the above space-group names.
They are only intended as comments.
;

loop_
_space_group_symop_operation_xyz
'x, y, z'
'-y+1/2, x, z+1/2'
'-x+1/2, -y+1/2, z'
'y, -x+1/2, z+1/2'
'x, -y+1/2, -z'
'-x+1/2, y, -z'
'y, x, -z+1/2'
'-y+1/2, -x+1/2, -z+1/2'
'-x, -y, -z'
'y-1/2, -x, -z-1/2'
'x-1/2, y-1/2, -z'
'-y, x-1/2, -z-1/2'
'-x, y-1/2, z'
'x-1/2, -y, z'
'-y, -x, z-1/2'
'y-1/2, x-1/2, z-1/2'

loop_
_atom_site_label
_atom_site_type_symbol
_atom_site_fract_x
_atom_site_fract_y
_atom_site_fract_z
_atom_site_U_iso_or_equiv
_atom_site_adp_type
_atom_site_occupancy
_atom_site_site_symmetry_order
_atom_site_calc_flag
_atom_site_refinement_flags_posn
_atom_site_refinement_flags_adp
_atom_site_refinement_flags_occupancy
_atom_site_disorder_assembly
_atom_site_disorder_group
C1 C 0.7500 0.2030(3) 0.5000 0.171(4) Uani 1 2 d DS T P . .
C2 C 0.7265(3) 0.1694(2) 0.4155(4) 0.1561(16) Uani 1 1 d D . . . .
H2 H 0.7087 0.1977 0.3574 0.187 Uiso 1 1 calc R U . . .
C3 C 0.7295(4) 0.0920(3) 0.4169(3) 0.206(2) Uani 1 1 d D . . . .
O1 O 0.6874(3) 0.0890(3) 0.2411(4) 0.226(3) Uani 1 1 d D . . . .
O2 O 0.7119(5) -0.0185(4) 0.3112(5) 0.262(4) Uani 1 1 d D . . . .
C4 C 0.7500 0.0443(6) 0.5000 0.244(7) Uani 1 2 d DS T P . .
H4 H 0.7500 -0.0107 0.5000 0.293 Uiso 1 2 calc R U P . .
C5 C 0.7096(9) 0.0527(4) 0.3263(8) 0.359(8) Uani 1 1 d D . . . .
N1 N 0.6310(7) -0.0089(7) 0.0863(4) 0.306(5) Uani 1 1 d . . . . .
H1 H 0.6617 0.0537 0.2032 0.367 Uiso 1 1 d R U . . .
C6 C 0.6172(12) -0.0823(14) 0.0638(9) 0.603(14) Uani 1 1 d . . . . .
H6 H 0.6213 -0.1224 0.1136 0.723 Uiso 1 1 calc R U . . .
C8 C 0.6024(7) -0.0395(5) -0.1151(6) 0.256(5) Uani 1 1 d D . . . .
C7 C 0.5960(7) -0.0965(7) -0.0392(6) 0.418(5) Uani 1 1 d D . . . .
H7 H 0.5768 -0.1461 -0.0576 0.502 Uiso 1 1 calc R U . . .
C10 C 0.6441(9) 0.0394(6) 0.0168(6) 0.481(8) Uani 1 1 d . . . . .
H10 H 0.6579 0.0896 0.0399 0.577 Uiso 1 1 calc R U . . .
C9 C 0.6409(9) 0.0290(5) -0.1004(9) 0.396(9) Uani 1 1 d D . . . .
H9 H 0.6611 0.0626 -0.1517 0.475 Uiso 1 1 calc R U . . .
C11 C 0.5729(7) -0.0753(7) -0.2214(3) 0.525(7) Uani 1 1 d . . . . .

loop_
_atom_site_aniso_label
_atom_site_aniso_U_11
_atom_site_aniso_U_22
_atom_site_aniso_U_33
_atom_site_aniso_U_23
_atom_site_aniso_U_13
_atom_site_aniso_U_12
C1 0.357(11) 0.028(3) 0.128(4) 0.000 0.106(6) 0.000
C2 0.249(4) 0.0725(16) 0.147(3) -0.0533(17) 0.043(3) 0.0981(17)
C3 0.156(5) 0.322(5) 0.140(3) -0.177(2) -0.039(3) 0.094(4)
O1 0.299(6) 0.172(4) 0.207(4) -0.042(4) -0.079(5) -0.014(4)
O2 0.344(9) 0.243(7) 0.199(5) -0.018(5) 0.012(6) -0.008(6)
C4 0.422(18) 0.182(10) 0.128(6) 0.000 -0.115(9) 0.000
C5 0.505(19) 0.079(4) 0.493(17) 0.085(7) 0.184(14) 0.057(7)
N1 0.376(11) 0.469(13) 0.073(3) 0.032(6) -0.032(5) -0.117(10)
C6 0.59(2) 0.99(4) 0.224(9) -0.255(14) 0.167(12) -0.40(2)
C8 0.342(13) 0.278(9) 0.148(5) 0.096(6) -0.019(7) -0.065(9)
C7 0.441(10) 0.646(13) 0.168(8) 0.034(10) -0.029(8) -0.400(7)
C10 1.01(2) 0.319(8) 0.109(5) -0.062(5) 0.003(9) -0.400(9)
C9 0.82(3) 0.131(6) 0.236(9) 0.039(6) -0.202(12) -0.115(11)
C11 0.816(14) 0.671(16) 0.089(3) -0.064(5) -0.190(4) -0.375(10)

loop_
_atom_type_symbol
_atom_type_description
_atom_type_scat_dispersion_real
_atom_type_scat_dispersion_imag
_atom_type_scat_source
C C 0.0181 0.0091 'International Tables Vol C Tables 4.2.6.8 and 6.1.1.4'
H H 0.0000 0.0000 'International Tables Vol C Tables 4.2.6.8 and 6.1.1.4'
N N 0.0311 0.0180 'International Tables Vol C Tables 4.2.6.8 and 6.1.1.4'
O O 0.0492 0.0322 'International Tables Vol C Tables 4.2.6.8 and 6.1.1.4'

loop_
_geom_angle_atom_site_label_1
_geom_angle_atom_site_label_2
_geom_angle_atom_site_label_3
_geom_angle
_geom_angle_site_symmetry_1
_geom_angle_site_symmetry_3
C2 C1 C2 127.0(5) . 6_656
C2 C1 C1 116.5(3) . 3_655
C2 C1 C1 116.5(3) 6_656 3_655
C1 C2 C3 115.0(5) . .
C1 C2 H2 122.5 . .
C3 C2 H2 122.5 . .
C2 C3 C4 127.5(6) . .
C2 C3 C5 117.7(5) . .
C4 C3 C5 114.8(6) . .
C5 O1 H1 106.0 . .
C3 C4 C3 107.8(9) 6_656 .
C3 C4 H4 126.1 6_656 .
C3 C4 H4 126.1 . .
O2 C5 O1 110.2(9) . .
O2 C5 C3 127.2(9) . .
O1 C5 C3 122.6(6) . .
C6 N1 C10 121.0(8) . .
N1 C6 C7 115.0(15) . .
N1 C6 H6 122.5 . .
C7 C6 H6 122.5 . .
C9 C8 C7 123.4(9) . .
C9 C8 C11 127.6(8) . .
C7 C8 C11 108.0(8) . .
C8 C7 C6 121.6(13) . .
C8 C7 H7 119.2 . .
C6 C7 H7 119.1 . .
N1 C10 C9 129.1(9) . .
N1 C10 H10 115.4 . .
C9 C10 H10 115.4 . .
C8 C9 C10 104.9(9) . .
C8 C9 H9 127.6 . .
C10 C9 H9 127.6 . .
C11 C11 C8 145(2) 8_554 .

loop_
_geom_bond_atom_site_label_1
_geom_bond_atom_site_label_2
_geom_bond_distance
_geom_bond_site_symmetry_2
C1 C2 1.304(5) .
C1 C2 1.304(5) 6_656
C1 C1 1.625(11) 3_655
C2 C3 1.338(7) .
C2 H2 0.9500 .
C3 C4 1.402(8) .
C3 C5 1.400(11) .
O1 C5 1.328(10) .
O1 H1 0.9007 .
O2 C5 1.247(8) .
C4 C3 1.402(8) 6_656
C4 H4 0.9500 .
N1 C6 1.32(2) .
N1 C10 1.248(12) .
C6 C7 1.406(14) .
C6 H6 0.9500 .
C8 C9 1.371(11) .
C8 C7 1.396(11) .
C8 C11 1.594(10) .
C7 H7 0.9500 .
C10 C9 1.530(14) .
C10 H10 0.9500 .
C9 H9 0.9500 .
C11 C11 0.744(9) 8_554

loop_
_geom_hbond_atom_site_label_D
_geom_hbond_atom_site_label_H
_geom_hbond_atom_site_label_A
_geom_hbond_distance_DH
_geom_hbond_distance_HA
_geom_hbond_distance_DA
_geom_hbond_angle_DHA
_geom_hbond_site_symmetry_A
O1 H1 N1 0.90 1.94 2.800(11) 160.1 .

loop_
_geom_torsion_atom_site_label_1
_geom_torsion_atom_site_label_2
_geom_torsion_atom_site_label_3
_geom_torsion_atom_site_label_4
_geom_torsion
_geom_torsion_site_symmetry_1
_geom_torsion_site_symmetry_2
_geom_torsion_site_symmetry_3
_geom_torsion_site_symmetry_4
C2 C1 C2 C3 -2.0(4) 6_656 . . .
C1 C1 C2 C3 178.0(4) 3_655 . . .
C1 C2 C3 C4 4.4(8) . . . .
C1 C2 C3 C5 -176.1(8) . . . .
C2 C3 C4 C3 -2.3(4) . . . 6_656
C5 C3 C4 C3 178.2(9) . . . 6_656
C2 C3 C5 O2 176.8(12) . . . .
C4 C3 C5 O2 -3.6(18) . . . .
C2 C3 C5 O1 -0.8(16) . . . .
C4 C3 C5 O1 178.7(10) . . . .
C10 N1 C6 C7 -18(3) . . . .
C9 C8 C7 C6 11(2) . . . .
C11 C8 C7 C6 -179.6(14) . . . .
N1 C6 C7 C8 11(2) . . . .
C6 N1 C10 C9 5(3) . . . .
C7 C8 C9 C10 -20.8(17) . . . .
C11 C8 C9 C10 172.0(11) . . . .
N1 C10 C9 C8 14(2) . . . .
C9 C8 C11 C11 13.5(19) . . . 8_554
C7 C8 C11 C11 -155.2(8) . . . 8_554

loop_
_platon_squeeze_void_nr
_platon_squeeze_void_average_x
_platon_squeeze_void_average_y
_platon_squeeze_void_average_z
_platon_squeeze_void_volume
_platon_squeeze_void_count_electrons
_platon_squeeze_void_content
1 0.250 0.250 -0.013 258 9 ' '
2 0.750 0.750 -0.013 258 9 ' '
